data_4079949
loop_
_publ_author_name
'Przyojski, Jacob A.'
'Arman, Hadi D.'
'Tonzetich, Zachary J.'

_publ_section_title
;
 NHC Complexes of Cobalt(II) Relevant to Catalytic C--C Coupling Reactions
;
_journal_issue 3
_journal_name_full Organometallics
_journal_page_first 723
_journal_paper_doi 10.1021/om3010756
_journal_volume 32
_journal_year 2013
_chemical_formula_sum 'C21 H19 Cl Co N2'
_chemical_formula_weight 393.76
_chemical_name_systematic
; 
 ? 
;
_space_group_IT_number 15
_symmetry_space_group_name_Hall '-C 2yc'
_symmetry_space_group_name_H-M 'C 1 2/c 1'
_atom_sites_solution_hydrogens geom
_atom_sites_solution_primary direct
_atom_sites_solution_secondary difmap
_audit_creation_method SHELXL-97
_cell_angle_alpha 90.00
_cell_angle_beta 108.07(3)
_cell_angle_gamma 90.00
_cell_formula_units_Z 16
_cell_length_a 20.775(4)
_cell_length_b 20.749(4)
_cell_length_c 18.770(4)
_cell_measurement_temperature 293(2)
_cell_volume 7692(3)
_computing_structure_refinement 'SHELXL-97 (Sheldrick, 1997)'
_computing_structure_solution 'SHELXS-97 (Sheldrick, 1990)'
_diffrn_ambient_temperature 293(2)
_diffrn_measured_fraction_theta_full 0.984
_diffrn_measured_fraction_theta_max 0.984
_diffrn_radiation_monochromator graphite
_diffrn_radiation_source 'fine-focus sealed tube'
_diffrn_radiation_type MoK\a
_diffrn_radiation_wavelength 0.71073
_diffrn_reflns_av_R_equivalents 0.0527
_diffrn_reflns_av_sigmaI/netI 0.0787
_diffrn_reflns_limit_h_max 24
_diffrn_reflns_limit_h_min -17
_diffrn_reflns_limit_k_max 24
_diffrn_reflns_limit_k_min -15
_diffrn_reflns_limit_l_max 19
_diffrn_reflns_limit_l_min -22
_diffrn_reflns_number 11417
_diffrn_reflns_theta_full 25.05
_diffrn_reflns_theta_max 25.05
_diffrn_reflns_theta_min 3.01
_exptl_absorpt_coefficient_mu 1.036
_exptl_crystal_density_diffrn 1.360
_exptl_crystal_density_method 'not measured'
_exptl_crystal_F_000 3248
_refine_diff_density_max 1.109
_refine_diff_density_min -1.658
_refine_diff_density_rms 0.143
_refine_ls_extinction_method none
_refine_ls_goodness_of_fit_ref 1.015
_refine_ls_hydrogen_treatment mixed
_refine_ls_matrix_type full
_refine_ls_number_parameters 444
_refine_ls_number_reflns 6716
_refine_ls_number_restraints 0
_refine_ls_restrained_S_all 1.015
_refine_ls_R_factor_all 0.1085
_refine_ls_R_factor_gt 0.0938
_refine_ls_shift/su_max 0.000
_refine_ls_shift/su_mean 0.000
_refine_ls_structure_factor_coef Fsqd
_refine_ls_weighting_details 'calc w=1/[\s^2^(Fo^2^)+(0.1495P)^2^+97.5600P] where P=(Fo^2^+2Fc^2^)/3'
_refine_ls_weighting_scheme calc
_refine_ls_wR_factor_gt 0.2607
_refine_ls_wR_factor_ref 0.2732
_reflns_number_gt 5371
_reflns_number_total 6716
_reflns_threshold_expression >2sigma(I)
_cod_data_source_file om3010756_si_002.cif
_cod_data_source_block '[CoClMe(IMes)2]'
_cod_database_code 4079949

loop_
_symmetry_equiv_pos_as_xyz
'x, y, z'
'-x, y, -z+1/2'
'x+1/2, y+1/2, z'
'-x+1/2, y+1/2, -z+1/2'
'-x, -y, -z'
'x, -y, z-1/2'
'-x+1/2, -y+1/2, -z'
'x+1/2, -y+1/2, z-1/2'

loop_
_atom_site_label
_atom_site_type_symbol
_atom_site_fract_x
_atom_site_fract_y
_atom_site_fract_z
_atom_site_U_iso_or_equiv
_atom_site_adp_type
_atom_site_occupancy
_atom_site_symmetry_multiplicity
_atom_site_calc_flag
_atom_site_refinement_flags
Co1 Co 0.5000 0.07219(5) 0.7500 0.0119(3) Uani 1 2 d S
Co2 Co 0.0000 0.06780(5) 0.7500 0.0119(3) Uani 1 2 d S
Cl3 Cl 0.0000 -0.04217(13) 0.7500 0.0408(6) Uani 1 2 d S
Cl1 Cl 0.39123(11) 0.07237(10) 0.75053(12) 0.0520(5) Uani 1 1 d .
Cl2 Cl 0.0000 0.17568(19) 0.7500 0.0671(9) Uani 1 2 d S
N4 N -0.0917(2) 0.0465(2) 0.5937(2) 0.0157(9) Uani 1 1 d .
N3 N -0.0002(2) 0.0944(2) 0.5939(2) 0.0146(9) Uani 1 1 d .
N2 N 0.4288(2) 0.0279(2) 0.5940(2) 0.0146(9) Uani 1 1 d .
N1 N 0.4769(2) 0.1186(2) 0.5938(2) 0.0158(9) Uani 1 1 d .
C42 C -0.3013(3) -0.0814(3) 0.6775(4) 0.0240(13) Uani 1 1 d .
H42A H -0.2995 -0.1269 0.6692 0.036 Uiso 1 1 calc R
H42B H -0.3448 -0.0650 0.6488 0.036 Uiso 1 1 calc R
H42C H -0.2942 -0.0735 0.7298 0.036 Uiso 1 1 calc R
C4 C 0.5156(3) 0.1773(3) 0.6152(3) 0.0156(11) Uani 1 1 d .
C22 C -0.0316(2) 0.0694(2) 0.6424(3) 0.0121(10) Uani 1 1 d .
C5 C 0.4887(3) 0.2282(3) 0.6424(3) 0.0183(11) Uani 1 1 d .
C38 C -0.2464(3) -0.0478(3) 0.6536(3) 0.0186(11) Uani 1 1 d .
C37 C -0.2395(3) 0.0188(3) 0.6606(3) 0.0172(11) Uani 1 1 d .
H37A H -0.2693 0.0424 0.6786 0.021 Uiso 1 1 calc R
C34 C -0.1441(2) 0.0146(3) 0.6151(3) 0.0148(11) Uani 1 1 d .
C1 C 0.4681(2) 0.0731(2) 0.6420(3) 0.0132(10) Uani 1 1 d .
C19 C 0.5240(3) -0.0747(3) 0.6566(3) 0.0171(11) Uani 1 1 d .
H19A H 0.5464 -0.1143 0.6762 0.026 Uiso 1 1 calc R
H19B H 0.5415 -0.0405 0.6917 0.026 Uiso 1 1 calc R
H19C H 0.5316 -0.0648 0.6099 0.026 Uiso 1 1 calc R
C40 C -0.1519(3) -0.0522(3) 0.6044(3) 0.0163(11) Uani 1 1 d .
C33 C 0.1199(3) 0.0187(3) 0.6597(3) 0.0182(11) Uani 1 1 d .
H33A H 0.0735 0.0046 0.6437 0.027 Uiso 1 1 calc R
H33B H 0.1395 0.0102 0.7123 0.027 Uiso 1 1 calc R
H33C H 0.1446 -0.0042 0.6322 0.027 Uiso 1 1 calc R
C35 C -0.1885(3) 0.0507(3) 0.6408(3) 0.0174(11) Uani 1 1 d .
C17 C 0.3113(3) -0.0968(3) 0.6202(3) 0.0220(12) Uani 1 1 d .
H17A H 0.2652 -0.1021 0.6125 0.026 Uiso 1 1 calc R
C13 C 0.4041(3) -0.0314(3) 0.6153(3) 0.0148(11) Uani 1 1 d .
C9 C 0.5795(3) 0.1801(3) 0.6034(3) 0.0164(11) Uani 1 1 d .
C15 C 0.4237(3) -0.1394(3) 0.6607(3) 0.0190(11) Uani 1 1 d .
H15A H 0.4532 -0.1734 0.6798 0.023 Uiso 1 1 calc R
C14 C 0.4493(3) -0.0816(3) 0.6440(3) 0.0154(11) Uani 1 1 d .
C30 C 0.1228(3) 0.0894(3) 0.6457(3) 0.0166(11) Uani 1 1 d .
C6 C 0.5274(3) 0.2843(3) 0.6623(3) 0.0192(11) Uani 1 1 d .
H6A H 0.5097 0.3192 0.6811 0.023 Uiso 1 1 calc R
C27 C 0.1306(3) 0.2209(3) 0.6200(3) 0.0233(12) Uani 1 1 d .
H27A H 0.1332 0.2647 0.6110 0.028 Uiso 1 1 calc R
C7 C 0.5916(3) 0.2890(3) 0.6546(3) 0.0182(11) Uani 1 1 d .
C29 C 0.1855(3) 0.1214(3) 0.6640(3) 0.0204(12) Uani 1 1 d .
H29A H 0.2251 0.0981 0.6850 0.024 Uiso 1 1 calc R
C8 C 0.6160(3) 0.2371(3) 0.6244(3) 0.0185(11) Uani 1 1 d .
H8A H 0.6585 0.2403 0.6180 0.022 Uiso 1 1 calc R
C18 C 0.3342(3) -0.0386(3) 0.6020(3) 0.0183(11) Uani 1 1 d .
C2 C 0.4437(3) 0.1038(3) 0.5197(3) 0.0213(12) Uani 1 1 d .
H2A H 0.4423 0.1289 0.4781 0.026 Uiso 1 1 calc R
C31 C 0.0036(3) 0.2305(3) 0.5668(4) 0.0235(13) Uani 1 1 d .
H31A H -0.0352 0.2029 0.5582 0.035 Uiso 1 1 calc R
H31B H 0.0048 0.2485 0.5201 0.035 Uiso 1 1 calc R
H31C H 0.0009 0.2646 0.6003 0.035 Uiso 1 1 calc R
C11 C 0.6328(3) 0.3492(3) 0.6778(4) 0.0257(13) Uani 1 1 d .
H11A H 0.6755 0.3443 0.6686 0.039 Uiso 1 1 calc R
H11B H 0.6404 0.3569 0.7302 0.039 Uiso 1 1 calc R
H11C H 0.6088 0.3851 0.6494 0.039 Uiso 1 1 calc R
C23 C -0.0394(3) 0.0874(3) 0.5189(3) 0.0213(12) Uani 1 1 d .
H23A H -0.0282 0.1007 0.4769 0.026 Uiso 1 1 calc R
C26 C 0.0672(3) 0.1918(3) 0.6014(3) 0.0184(11) Uani 1 1 d .
C39 C -0.2034(3) -0.0819(3) 0.6247(3) 0.0193(12) Uani 1 1 d .
H39A H -0.2091 -0.1262 0.6187 0.023 Uiso 1 1 calc R
C43 C -0.1069(3) -0.0904(3) 0.5699(4) 0.0252(13) Uani 1 1 d .
H43A H -0.1199 -0.1349 0.5665 0.038 Uiso 1 1 calc R
H43B H -0.0606 -0.0863 0.6008 0.038 Uiso 1 1 calc R
H43C H -0.1116 -0.0740 0.5207 0.038 Uiso 1 1 calc R
C25 C 0.0648(3) 0.1256(3) 0.6150(3) 0.0158(11) Uani 1 1 d .
C16 C 0.3547(3) -0.1477(3) 0.6495(3) 0.0223(12) Uani 1 1 d .
C3 C 0.4138(3) 0.0463(3) 0.5192(3) 0.0184(11) Uani 1 1 d .
H3A H 0.3883 0.0234 0.4774 0.022 Uiso 1 1 calc R
C28 C 0.1896(3) 0.1870(3) 0.6514(3) 0.0238(13) Uani 1 1 d .
C24 C -0.0969(3) 0.0575(3) 0.5197(3) 0.0224(12) Uani 1 1 d .
H24A H -0.1332 0.0464 0.4781 0.027 Uiso 1 1 calc R
C10 C 0.4187(3) 0.2251(3) 0.6503(4) 0.0267(13) Uani 1 1 d .
H10A H 0.3990 0.1838 0.6335 0.040 Uiso 1 1 calc R
H10B H 0.3911 0.2584 0.6204 0.040 Uiso 1 1 calc R
H10C H 0.4216 0.2311 0.7019 0.040 Uiso 1 1 calc R
C41 C -0.1821(3) 0.1225(3) 0.6472(4) 0.0238(13) Uani 1 1 d .
H41A H -0.1444 0.1364 0.6318 0.036 Uiso 1 1 calc R
H41B H -0.1750 0.1351 0.6983 0.036 Uiso 1 1 calc R
H41C H -0.2229 0.1421 0.6157 0.036 Uiso 1 1 calc R
C21 C 0.2859(3) 0.0156(3) 0.5693(3) 0.0224(12) Uani 1 1 d .
H21A H 0.2405 0.0022 0.5643 0.034 Uiso 1 1 calc R
H21B H 0.2891 0.0268 0.5209 0.034 Uiso 1 1 calc R
H21C H 0.2973 0.0524 0.6018 0.034 Uiso 1 1 calc R
C12 C 0.6066(3) 0.1262(3) 0.5678(3) 0.0233(12) Uani 1 1 d .
H12A H 0.6503 0.1378 0.5646 0.035 Uiso 1 1 calc R
H12B H 0.5762 0.1182 0.5184 0.035 Uiso 1 1 calc R
H12C H 0.6105 0.0879 0.5977 0.035 Uiso 1 1 calc R
C20 C 0.3281(3) -0.2109(3) 0.6692(4) 0.0346(16) Uani 1 1 d .
H20A H 0.2798 -0.2082 0.6584 0.052 Uiso 1 1 calc R
H20B H 0.3487 -0.2196 0.7216 0.052 Uiso 1 1 calc R
H20C H 0.3388 -0.2450 0.6402 0.052 Uiso 1 1 calc R
C32 C 0.2577(3) 0.2192(3) 0.6712(5) 0.0387(17) Uani 1 1 d .
H32A H 0.2925 0.1880 0.6923 0.058 Uiso 1 1 calc R
H32B H 0.2599 0.2528 0.7071 0.058 Uiso 1 1 calc R
H32C H 0.2641 0.2374 0.6269 0.058 Uiso 1 1 calc R

loop_
_atom_site_aniso_label
_atom_site_aniso_U_11
_atom_site_aniso_U_22
_atom_site_aniso_U_33
_atom_site_aniso_U_23
_atom_site_aniso_U_13
_atom_site_aniso_U_12
Co1 0.0115(5) 0.0131(5) 0.0105(5) 0.000 0.0025(4) 0.000
Co2 0.0092(5) 0.0161(5) 0.0109(5) 0.000 0.0039(4) 0.000
Cl3 0.0372(13) 0.0485(15) 0.0368(13) 0.000 0.0115(10) 0.000
Cl1 0.0561(12) 0.0511(12) 0.0467(12) -0.0008(9) 0.0130(9) -0.0008(9)
Cl2 0.062(2) 0.085(3) 0.056(2) 0.000 0.0207(15) 0.000
N4 0.013(2) 0.023(2) 0.013(2) -0.0009(18) 0.0053(17) -0.0049(18)
N3 0.011(2) 0.021(2) 0.011(2) -0.0004(18) 0.0020(16) -0.0032(18)
N2 0.014(2) 0.015(2) 0.014(2) 0.0011(17) 0.0035(17) -0.0018(17)
N1 0.017(2) 0.015(2) 0.014(2) -0.0011(17) 0.0024(17) -0.0019(18)
C42 0.014(3) 0.029(3) 0.033(3) 0.007(3) 0.012(2) -0.002(2)
C4 0.016(3) 0.016(3) 0.014(3) 0.002(2) 0.004(2) -0.004(2)
C22 0.010(2) 0.013(2) 0.014(3) 0.0001(19) 0.0046(19) -0.0013(19)
C5 0.017(3) 0.022(3) 0.016(3) 0.005(2) 0.006(2) -0.001(2)
C38 0.011(2) 0.026(3) 0.019(3) 0.005(2) 0.003(2) -0.003(2)
C37 0.010(2) 0.023(3) 0.019(3) 0.005(2) 0.006(2) 0.004(2)
C34 0.009(2) 0.023(3) 0.012(3) 0.001(2) 0.0012(19) -0.005(2)
C1 0.010(2) 0.013(2) 0.018(3) 0.000(2) 0.006(2) -0.0018(19)
C19 0.017(3) 0.018(3) 0.018(3) 0.003(2) 0.008(2) -0.001(2)
C40 0.016(3) 0.019(3) 0.014(3) 0.000(2) 0.005(2) 0.000(2)
C33 0.017(3) 0.016(3) 0.021(3) -0.003(2) 0.006(2) -0.001(2)
C35 0.016(3) 0.020(3) 0.014(3) 0.002(2) 0.002(2) 0.000(2)
C17 0.014(3) 0.021(3) 0.033(3) -0.003(2) 0.011(2) -0.003(2)
C13 0.016(2) 0.016(2) 0.013(3) -0.002(2) 0.0042(19) -0.007(2)
C9 0.016(3) 0.020(3) 0.015(3) 0.001(2) 0.007(2) -0.002(2)
C15 0.022(3) 0.017(3) 0.020(3) -0.002(2) 0.009(2) 0.000(2)
C14 0.019(3) 0.017(3) 0.012(3) -0.002(2) 0.008(2) -0.002(2)
C30 0.014(2) 0.023(3) 0.014(3) -0.003(2) 0.005(2) -0.002(2)
C6 0.023(3) 0.017(3) 0.019(3) -0.001(2) 0.007(2) 0.000(2)
C27 0.022(3) 0.018(3) 0.033(3) 0.005(2) 0.012(2) -0.003(2)
C7 0.018(3) 0.016(3) 0.018(3) 0.002(2) 0.001(2) -0.005(2)
C29 0.015(3) 0.027(3) 0.021(3) 0.000(2) 0.008(2) 0.000(2)
C8 0.014(3) 0.021(3) 0.020(3) 0.003(2) 0.005(2) -0.003(2)
C18 0.016(3) 0.018(3) 0.018(3) -0.004(2) 0.003(2) -0.004(2)
C2 0.031(3) 0.023(3) 0.008(3) 0.002(2) 0.004(2) -0.004(2)
C31 0.019(3) 0.023(3) 0.030(3) 0.010(2) 0.010(2) 0.001(2)
C11 0.022(3) 0.022(3) 0.032(3) -0.001(3) 0.006(2) -0.010(2)
C23 0.021(3) 0.034(3) 0.008(3) 0.001(2) 0.003(2) -0.009(2)
C26 0.016(3) 0.024(3) 0.017(3) 0.000(2) 0.008(2) -0.001(2)
C39 0.017(3) 0.015(3) 0.024(3) 0.001(2) 0.003(2) -0.004(2)
C43 0.023(3) 0.027(3) 0.028(3) -0.003(3) 0.010(2) 0.000(2)
C25 0.013(2) 0.023(3) 0.012(3) 0.000(2) 0.006(2) -0.004(2)
C16 0.024(3) 0.017(3) 0.028(3) 0.002(2) 0.012(2) -0.005(2)
C3 0.024(3) 0.022(3) 0.008(3) 0.001(2) 0.003(2) -0.006(2)
C28 0.013(3) 0.027(3) 0.033(3) -0.003(3) 0.009(2) -0.009(2)
C24 0.020(3) 0.037(3) 0.008(3) 0.000(2) 0.001(2) -0.008(2)
C10 0.021(3) 0.023(3) 0.041(4) -0.008(3) 0.017(3) -0.004(2)
C41 0.021(3) 0.021(3) 0.032(3) -0.003(2) 0.011(2) -0.003(2)
C21 0.013(3) 0.023(3) 0.029(3) 0.001(2) 0.003(2) 0.001(2)
C12 0.023(3) 0.024(3) 0.026(3) -0.001(2) 0.012(2) 0.001(2)
C20 0.033(3) 0.021(3) 0.057(5) 0.008(3) 0.023(3) -0.007(3)
C32 0.016(3) 0.033(4) 0.066(5) -0.003(3) 0.012(3) -0.009(3)

loop_
_atom_type_symbol
_atom_type_description
_atom_type_scat_dispersion_real
_atom_type_scat_dispersion_imag
_atom_type_scat_source
C C 0.0033 0.0016 'International Tables Vol C Tables 4.2.6.8 and 6.1.1.4'
H H 0.0000 0.0000 'International Tables Vol C Tables 4.2.6.8 and 6.1.1.4'
N N 0.0061 0.0033 'International Tables Vol C Tables 4.2.6.8 and 6.1.1.4'
Cl Cl 0.1484 0.1585 'International Tables Vol C Tables 4.2.6.8 and 6.1.1.4'
Co Co 0.3494 0.9721 'International Tables Vol C Tables 4.2.6.8 and 6.1.1.4'

loop_
_geom_angle_atom_site_label_1
_geom_angle_atom_site_label_2
_geom_angle_atom_site_label_3
_geom_angle
_geom_angle_site_symmetry_1
_geom_angle_site_symmetry_3
C1 Co1 C1 178.8(3) 2_656 .
C1 Co1 Cl1 89.21(16) 2_656 2_656
C1 Co1 Cl1 90.78(16) . 2_656
C1 Co1 Cl1 90.78(16) 2_656 .
C1 Co1 Cl1 89.21(16) . .
Cl1 Co1 Cl1 179.81(12) 2_656 .
C22 Co2 C22 178.1(3) 2_556 .
C22 Co2 Cl2 89.03(15) 2_556 .
C22 Co2 Cl2 89.03(15) . .
C22 Co2 Cl3 90.97(15) 2_556 .
C22 Co2 Cl3 90.97(15) . .
Cl2 Co2 Cl3 180.000(1) . .
C24 N4 C22 112.4(4) . .
C24 N4 C34 122.0(4) . .
C22 N4 C34 125.6(4) . .
C22 N3 C23 112.3(4) . .
C22 N3 C25 125.8(4) . .
C23 N3 C25 121.9(4) . .
C1 N2 C3 111.9(4) . .
C1 N2 C13 126.3(4) . .
C3 N2 C13 121.8(4) . .
C1 N1 C2 112.9(4) . .
C1 N1 C4 125.3(4) . .
C2 N1 C4 121.8(5) . .
C38 C42 H42A 109.5 . .
C38 C42 H42B 109.5 . .
H42A C42 H42B 109.5 . .
C38 C42 H42C 109.5 . .
H42A C42 H42C 109.5 . .
H42B C42 H42C 109.5 . .
C5 C4 C9 122.7(5) . .
C5 C4 N1 119.9(5) . .
C9 C4 N1 117.4(5) . .
N3 C22 N4 102.1(4) . .
N3 C22 Co2 128.7(4) . .
N4 C22 Co2 129.2(4) . .
C4 C5 C6 118.4(5) . .
C4 C5 C10 121.5(5) . .
C6 C5 C10 120.1(5) . .
C39 C38 C37 119.1(5) . .
C39 C38 C42 121.4(5) . .
C37 C38 C42 119.5(5) . .
C38 C37 C35 120.7(5) . .
C38 C37 H37A 119.7 . .
C35 C37 H37A 119.7 . .
C35 C34 C40 121.6(5) . .
C35 C34 N4 119.5(5) . .
C40 C34 N4 118.7(5) . .
N1 C1 N2 102.2(4) . .
N1 C1 Co1 129.4(4) . .
N2 C1 Co1 128.4(4) . .
C14 C19 H19A 109.5 . .
C14 C19 H19B 109.5 . .
H19A C19 H19B 109.5 . .
C14 C19 H19C 109.5 . .
H19A C19 H19C 109.5 . .
H19B C19 H19C 109.5 . .
C39 C40 C34 117.6(5) . .
C39 C40 C43 121.1(5) . .
C34 C40 C43 121.2(5) . .
C30 C33 H33A 109.5 . .
C30 C33 H33B 109.5 . .
H33A C33 H33B 109.5 . .
C30 C33 H33C 109.5 . .
H33A C33 H33C 109.5 . .
H33B C33 H33C 109.5 . .
C34 C35 C37 118.7(5) . .
C34 C35 C41 121.0(5) . .
C37 C35 C41 120.4(5) . .
C18 C17 C16 122.2(5) . .
C18 C17 H17A 118.9 . .
C16 C17 H17A 118.9 . .
C14 C13 C18 121.7(5) . .
C14 C13 N2 119.5(5) . .
C18 C13 N2 118.7(5) . .
C8 C9 C4 116.5(5) . .
C8 C9 C12 120.8(5) . .
C4 C9 C12 122.7(5) . .
C14 C15 C16 121.4(5) . .
C14 C15 H15A 119.3 . .
C16 C15 H15A 119.3 . .
C15 C14 C13 118.3(5) . .
C15 C14 C19 119.9(5) . .
C13 C14 C19 121.8(5) . .
C25 C30 C29 117.7(5) . .
C25 C30 C33 121.9(5) . .
C29 C30 C33 120.3(5) . .
C7 C6 C5 121.4(5) . .
C7 C6 H6A 119.3 . .
C5 C6 H6A 119.3 . .
C28 C27 C26 122.3(5) . .
C28 C27 H27A 118.9 . .
C26 C27 H27A 118.9 . .
C8 C7 C6 118.2(5) . .
C8 C7 C11 121.3(5) . .
C6 C7 C11 120.5(5) . .
C28 C29 C30 121.5(5) . .
C28 C29 H29A 119.3 . .
C30 C29 H29A 119.3 . .
C7 C8 C9 122.6(5) . .
C7 C8 H8A 118.7 . .
C9 C8 H8A 118.7 . .
C17 C18 C13 117.8(5) . .
C17 C18 C21 121.2(5) . .
C13 C18 C21 121.0(5) . .
C3 C2 N1 106.8(5) . .
C3 C2 H2A 126.6 . .
N1 C2 H2A 126.6 . .
C26 C31 H31A 109.5 . .
C26 C31 H31B 109.5 . .
H31A C31 H31B 109.5 . .
C26 C31 H31C 109.5 . .
H31A C31 H31C 109.5 . .
H31B C31 H31C 109.5 . .
C7 C11 H11A 109.5 . .
C7 C11 H11B 109.5 . .
H11A C11 H11B 109.5 . .
C7 C11 H11C 109.5 . .
H11A C11 H11C 109.5 . .
H11B C11 H11C 109.5 . .
C24 C23 N3 106.2(5) . .
C24 C23 H23A 126.9 . .
N3 C23 H23A 126.9 . .
C27 C26 C25 117.7(5) . .
C27 C26 C31 120.8(5) . .
C25 C26 C31 121.6(5) . .
C38 C39 C40 122.1(5) . .
C38 C39 H39A 118.9 . .
C40 C39 H39A 118.9 . .
C40 C43 H43A 109.5 . .
C40 C43 H43B 109.5 . .
H43A C43 H43B 109.5 . .
C40 C43 H43C 109.5 . .
H43A C43 H43C 109.5 . .
H43B C43 H43C 109.5 . .
C30 C25 C26 122.2(5) . .
C30 C25 N3 119.4(5) . .
C26 C25 N3 118.4(5) . .
C17 C16 C15 118.6(5) . .
C17 C16 C20 121.0(5) . .
C15 C16 C20 120.4(5) . .
C2 C3 N2 106.2(5) . .
C2 C3 H3A 126.9 . .
N2 C3 H3A 126.9 . .
C27 C28 C29 118.7(5) . .
C27 C28 C32 121.5(6) . .
C29 C28 C32 119.8(5) . .
C23 C24 N4 107.1(5) . .
C23 C24 H24A 126.4 . .
N4 C24 H24A 126.4 . .
C5 C10 H10A 109.5 . .
C5 C10 H10B 109.5 . .
H10A C10 H10B 109.5 . .
C5 C10 H10C 109.5 . .
H10A C10 H10C 109.5 . .
H10B C10 H10C 109.5 . .
C35 C41 H41A 109.5 . .
C35 C41 H41B 109.5 . .
H41A C41 H41B 109.5 . .
C35 C41 H41C 109.5 . .
H41A C41 H41C 109.5 . .
H41B C41 H41C 109.5 . .
C18 C21 H21A 109.5 . .
C18 C21 H21B 109.5 . .
H21A C21 H21B 109.5 . .
C18 C21 H21C 109.5 . .
H21A C21 H21C 109.5 . .
H21B C21 H21C 109.5 . .
C9 C12 H12A 109.5 . .
C9 C12 H12B 109.5 . .
H12A C12 H12B 109.5 . .
C9 C12 H12C 109.5 . .
H12A C12 H12C 109.5 . .
H12B C12 H12C 109.5 . .
C16 C20 H20A 109.5 . .
C16 C20 H20B 109.5 . .
H20A C20 H20B 109.5 . .
C16 C20 H20C 109.5 . .
H20A C20 H20C 109.5 . .
H20B C20 H20C 109.5 . .
C28 C32 H32A 109.5 . .
C28 C32 H32B 109.5 . .
H32A C32 H32B 109.5 . .
C28 C32 H32C 109.5 . .
H32A C32 H32C 109.5 . .
H32B C32 H32C 109.5 . .

loop_
_geom_bond_atom_site_label_1
_geom_bond_atom_site_label_2
_geom_bond_distance
_geom_bond_site_symmetry_2
Co1 C1 1.927(5) 2_656
Co1 C1 1.927(5) .
Co1 Cl1 2.263(2) 2_656
Co1 Cl1 2.263(2) .
Co2 C22 1.921(5) 2_556
Co2 C22 1.921(5) .
Co2 Cl2 2.238(4) .
Co2 Cl3 2.282(3) .
N4 C24 1.379(7) .
N4 C22 1.382(7) .
N4 C34 1.434(7) .
N3 C22 1.375(7) .
N3 C23 1.399(7) .
N3 C25 1.438(7) .
N2 C1 1.379(7) .
N2 C3 1.395(7) .
N2 C13 1.437(7) .
N1 C1 1.359(7) .
N1 C2 1.381(7) .
N1 C4 1.447(7) .
C42 C38 1.517(7) .
C42 H42A 0.9600 .
C42 H42B 0.9600 .
C42 H42C 0.9600 .
C4 C5 1.367(8) .
C4 C9 1.412(7) .
C5 C6 1.396(8) .
C5 C10 1.507(8) .
C38 C39 1.375(8) .
C38 C37 1.393(8) .
C37 C35 1.395(8) .
C37 H37A 0.9300 .
C34 C35 1.385(8) .
C34 C40 1.402(8) .
C19 C14 1.502(7) .
C19 H19A 0.9600 .
C19 H19B 0.9600 .
C19 H19C 0.9600 .
C40 C39 1.387(8) .
C40 C43 1.516(8) .
C33 C30 1.495(7) .
C33 H33A 0.9600 .
C33 H33B 0.9600 .
C33 H33C 0.9600 .
C35 C41 1.497(8) .
C17 C18 1.380(8) .
C17 C16 1.385(8) .
C17 H17A 0.9300 .
C13 C14 1.394(8) .
C13 C18 1.402(7) .
C9 C8 1.394(8) .
C9 C12 1.499(8) .
C15 C14 1.387(8) .
C15 C16 1.393(8) .
C15 H15A 0.9300 .
C30 C25 1.385(8) .
C30 C29 1.407(8) .
C6 C7 1.391(8) .
C6 H6A 0.9300 .
C27 C28 1.377(8) .
C27 C26 1.390(8) .
C27 H27A 0.9300 .
C7 C8 1.384(8) .
C7 C11 1.501(7) .
C29 C28 1.389(8) .
C29 H29A 0.9300 .
C8 H8A 0.9300 .
C18 C21 1.507(8) .
C2 C3 1.344(8) .
C2 H2A 0.9300 .
C31 C26 1.509(8) .
C31 H31A 0.9600 .
C31 H31B 0.9600 .
C31 H31C 0.9600 .
C11 H11A 0.9600 .
C11 H11B 0.9600 .
C11 H11C 0.9600 .
C23 C24 1.349(8) .
C23 H23A 0.9300 .
C26 C25 1.401(8) .
C39 H39A 0.9300 .
C43 H43A 0.9600 .
C43 H43B 0.9600 .
C43 H43C 0.9600 .
C16 C20 1.513(8) .
C3 H3A 0.9300 .
C28 C32 1.504(8) .
C24 H24A 0.9300 .
C10 H10A 0.9600 .
C10 H10B 0.9600 .
C10 H10C 0.9600 .
C41 H41A 0.9600 .
C41 H41B 0.9600 .
C41 H41C 0.9600 .
C21 H21A 0.9600 .
C21 H21B 0.9600 .
C21 H21C 0.9600 .
C12 H12A 0.9600 .
C12 H12B 0.9600 .
C12 H12C 0.9600 .
C20 H20A 0.9600 .
C20 H20B 0.9600 .
C20 H20C 0.9600 .
C32 H32A 0.9600 .
C32 H32B 0.9600 .
C32 H32C 0.9600 .
